data_4028799
loop_
_publ_author_name
'Ping Cheng'
'Wenjie Shao'
'Derrick L. J. Clive'

_publ_section_title
;
 A General Route to 1,3'-Bipyrroles
;
_journal_name_full 'Journal of Organic Chemistry'
_journal_page_first 11860
_journal_page_last 11873
_journal_paper_doi 10.1021/jo401892t
_journal_volume 78
_journal_year 2013
_chemical_formula_moiety 'C14 H14 N2 O6'
_chemical_formula_sum 'C14 H14 N2 O6'
_chemical_formula_weight 306.27
_chemical_name_systematic
; 
 ? 
;
_space_group_IT_number 14
_symmetry_cell_setting monoclinic
_symmetry_space_group_name_Hall '-P 2ybc'
_symmetry_space_group_name_H-M 'P 1 21/c 1'
_atom_sites_solution_hydrogens geom
_atom_sites_solution_primary direct
_atom_sites_solution_secondary difmap
_audit_creation_method SHELXL-97
_cell_angle_alpha 90.00
_cell_angle_beta 97.3300(10)
_cell_angle_gamma 90.00
_cell_formula_units_Z 4
_cell_length_a 6.6903(3)
_cell_length_b 9.1460(4)
_cell_length_c 23.0313(11)
_cell_measurement_reflns_used 8451
_cell_measurement_temperature 173(2)
_cell_measurement_theta_max 27.36
_cell_measurement_theta_min 2.40
_cell_volume 1397.76(11)
_computing_cell_refinement 'Bruker SAINT'
_computing_data_collection 'Bruker APEX2'
_computing_data_reduction 'Bruker SAINT'
_computing_molecular_graphics 'Bruker SHELXTL'
_computing_publication_material 'Bruker SHELXTL'
_computing_structure_refinement 'SHELXL-97 (Sheldrick, 2008)'
_computing_structure_solution 'SHELXD (Schneider & Sheldrick, 2002)'
_diffrn_ambient_temperature 173(2)
_diffrn_measured_fraction_theta_full 0.994
_diffrn_measured_fraction_theta_max 0.994
_diffrn_measurement_device_type 'Bruker APEX-II CCD'
_diffrn_measurement_method '\w scans'
_diffrn_radiation_monochromator graphite
_diffrn_radiation_source 'fine-focus sealed tube'
_diffrn_radiation_type MoK\a
_diffrn_radiation_wavelength 0.71073
_diffrn_reflns_av_R_equivalents 0.0192
_diffrn_reflns_av_sigmaI/netI 0.0152
_diffrn_reflns_limit_h_max 8
_diffrn_reflns_limit_h_min -8
_diffrn_reflns_limit_k_max 11
_diffrn_reflns_limit_k_min -11
_diffrn_reflns_limit_l_max 29
_diffrn_reflns_limit_l_min -29
_diffrn_reflns_number 12042
_diffrn_reflns_theta_full 27.50
_diffrn_reflns_theta_max 27.50
_diffrn_reflns_theta_min 1.78
_exptl_absorpt_coefficient_mu 0.116
_exptl_absorpt_correction_T_max 0.9790
_exptl_absorpt_correction_T_min 0.9550
_exptl_absorpt_correction_type numerical
_exptl_absorpt_process_details 'SADABS (Sheldrick, 2008)'
_exptl_crystal_colour colourless
_exptl_crystal_density_diffrn 1.455
_exptl_crystal_description fragment
_exptl_crystal_F_000 640
_exptl_crystal_size_max 0.40
_exptl_crystal_size_mid 0.34
_exptl_crystal_size_min 0.18
_refine_diff_density_max 0.246
_refine_diff_density_min -0.199
_refine_diff_density_rms 0.039
_refine_ls_extinction_method none
_refine_ls_goodness_of_fit_ref 1.069
_refine_ls_hydrogen_treatment mixed
_refine_ls_matrix_type full
_refine_ls_number_parameters 206
_refine_ls_number_reflns 3195
_refine_ls_number_restraints 0
_refine_ls_restrained_S_all 1.069
_refine_ls_R_factor_all 0.0389
_refine_ls_R_factor_gt 0.0334
_refine_ls_shift/su_max 0.000
_refine_ls_shift/su_mean 0.000
_refine_ls_structure_factor_coef Fsqd
_refine_ls_weighting_details 'calc w=1/[\s^2^(Fo^2^)+(0.0367P)^2^+0.5083P] where P=(Fo^2^+2Fc^2^)/3'
_refine_ls_weighting_scheme calc
_refine_ls_wR_factor_gt 0.0831
_refine_ls_wR_factor_ref 0.0868
_reflns_number_gt 2785
_reflns_number_total 3195
_reflns_threshold_expression I>2\s(I)
_cod_data_source_file jo401892t_si_002.cif
_cod_data_source_block dlc1218
_cod_database_code 4028799

loop_
_symmetry_equiv_pos_as_xyz
'x, y, z'
'-x, y+1/2, -z+1/2'
'-x, -y, -z'
'x, -y-1/2, z-1/2'

loop_
_atom_site_label
_atom_site_type_symbol
_atom_site_fract_x
_atom_site_fract_y
_atom_site_fract_z
_atom_site_U_iso_or_equiv
_atom_site_adp_type
_atom_site_occupancy
_atom_site_symmetry_multiplicity
_atom_site_calc_flag
_atom_site_refinement_flags
O1 O 0.43731(13) -0.16647(9) 0.17015(3) 0.0276(2) Uani 1 1 d .
O2 O 0.26244(15) -0.32680(9) 0.11009(4) 0.0322(2) Uani 1 1 d .
O3 O 0.25815(19) 0.35952(11) 0.03755(4) 0.0462(3) Uani 1 1 d .
O4 O 0.25640(14) 0.27836(10) -0.05416(4) 0.0304(2) Uani 1 1 d .
O5 O 0.15538(15) 0.08873(10) 0.25514(4) 0.0334(2) Uani 1 1 d .
O6 O 0.04741(13) 0.00808(10) 0.16424(4) 0.0274(2) Uani 1 1 d .
N1 N 0.32626(14) 0.05194(10) 0.07489(4) 0.0187(2) Uani 1 1 d .
N2 N 0.47305(16) 0.23461(11) 0.21213(4) 0.0249(2) Uani 1 1 d .
H2N H 0.469(3) 0.2554(18) 0.2498(8) 0.043(4) Uiso 1 1 d .
C1 C 0.30141(16) -0.09787(12) 0.07288(5) 0.0192(2) Uani 1 1 d .
C2 C 0.23708(17) -0.13838(13) 0.01585(5) 0.0209(2) Uani 1 1 d .
H2 H 0.2067 -0.2349 0.0022 0.025 Uiso 1 1 calc R
C3 C 0.22481(17) -0.01173(13) -0.01823(5) 0.0211(2) Uani 1 1 d .
H3 H 0.1861 -0.0065 -0.0593 0.025 Uiso 1 1 calc R
C4 C 0.27888(16) 0.10409(12) 0.01844(4) 0.0194(2) Uani 1 1 d .
C5 C 0.34308(17) -0.19615(12) 0.12331(5) 0.0204(2) Uani 1 1 d .
C6 C 0.2909(2) -0.43579(14) 0.15585(6) 0.0356(3) Uani 1 1 d .
H6A H 0.2515 -0.5319 0.1394 0.043 Uiso 1 1 calc R
H6B H 0.2074 -0.4113 0.1865 0.043 Uiso 1 1 calc R
H6C H 0.4330 -0.4380 0.1727 0.043 Uiso 1 1 calc R
C7 C 0.26561(18) 0.26053(13) 0.00379(5) 0.0245(2) Uani 1 1 d .
C8 C 0.2355(3) 0.42754(15) -0.07452(6) 0.0409(3) Uani 1 1 d .
H8A H 0.2180 0.4289 -0.1174 0.049 Uiso 1 1 calc R
H8B H 0.3567 0.4829 -0.0596 0.049 Uiso 1 1 calc R
H8C H 0.1177 0.4721 -0.0603 0.049 Uiso 1 1 calc R
C9 C 0.33853(18) 0.14842(12) 0.17776(5) 0.0218(2) Uani 1 1 d .
C10 C 0.40969(17) 0.13669(12) 0.12405(5) 0.0202(2) Uani 1 1 d .
C11 C 0.58774(18) 0.21891(13) 0.12656(5) 0.0242(2) Uani 1 1 d .
H11 H 0.6689 0.2313 0.0959 0.029 Uiso 1 1 calc R
C12 C 0.62217(19) 0.27798(13) 0.18170(5) 0.0262(3) Uani 1 1 d .
H12 H 0.7323 0.3391 0.1960 0.031 Uiso 1 1 calc R
C13 C 0.17382(18) 0.08083(12) 0.20352(5) 0.0230(2) Uani 1 1 d .
C14 C -0.1067(2) -0.07676(15) 0.18732(6) 0.0331(3) Uani 1 1 d .
H14A H -0.1865 -0.1295 0.1553 0.040 Uiso 1 1 calc R
H14B H -0.1949 -0.0113 0.2062 0.040 Uiso 1 1 calc R
H14C H -0.0433 -0.1470 0.2161 0.040 Uiso 1 1 calc R

loop_
_atom_site_aniso_label
_atom_site_aniso_U_11
_atom_site_aniso_U_22
_atom_site_aniso_U_33
_atom_site_aniso_U_23
_atom_site_aniso_U_13
_atom_site_aniso_U_12
O1 0.0364(5) 0.0251(4) 0.0192(4) 0.0036(3) -0.0042(3) -0.0023(4)
O2 0.0521(6) 0.0193(4) 0.0228(4) 0.0035(3) -0.0042(4) -0.0054(4)
O3 0.0849(8) 0.0247(5) 0.0260(5) -0.0027(4) -0.0040(5) 0.0096(5)
O4 0.0438(5) 0.0256(5) 0.0213(4) 0.0072(3) 0.0028(4) 0.0012(4)
O5 0.0469(6) 0.0351(5) 0.0197(4) -0.0028(4) 0.0108(4) -0.0042(4)
O6 0.0267(4) 0.0353(5) 0.0207(4) -0.0008(3) 0.0046(3) -0.0045(4)
N1 0.0231(5) 0.0192(5) 0.0136(4) 0.0004(3) 0.0014(3) -0.0004(4)
N2 0.0344(6) 0.0231(5) 0.0163(4) -0.0036(4) -0.0004(4) -0.0001(4)
C1 0.0208(5) 0.0199(5) 0.0169(5) -0.0003(4) 0.0028(4) 0.0005(4)
C2 0.0224(5) 0.0219(5) 0.0180(5) -0.0024(4) 0.0015(4) 0.0000(4)
C3 0.0220(5) 0.0258(6) 0.0152(5) -0.0007(4) 0.0009(4) 0.0012(4)
C4 0.0204(5) 0.0229(6) 0.0147(5) 0.0012(4) 0.0018(4) 0.0011(4)
C5 0.0229(5) 0.0203(5) 0.0184(5) -0.0003(4) 0.0040(4) 0.0016(4)
C6 0.0587(9) 0.0203(6) 0.0266(6) 0.0056(5) 0.0013(6) -0.0025(6)
C7 0.0280(6) 0.0248(6) 0.0195(5) 0.0021(4) -0.0013(4) 0.0002(5)
C8 0.0580(9) 0.0283(7) 0.0345(7) 0.0144(6) -0.0013(6) -0.0011(6)
C9 0.0282(6) 0.0200(5) 0.0164(5) -0.0013(4) -0.0002(4) 0.0015(4)
C10 0.0257(6) 0.0187(5) 0.0153(5) -0.0011(4) -0.0002(4) 0.0007(4)
C11 0.0279(6) 0.0222(6) 0.0226(5) -0.0001(4) 0.0031(4) -0.0018(5)
C12 0.0295(6) 0.0222(6) 0.0257(6) -0.0022(5) -0.0014(5) -0.0026(5)
C13 0.0297(6) 0.0198(5) 0.0196(5) 0.0003(4) 0.0038(4) 0.0041(5)
C14 0.0328(7) 0.0355(7) 0.0320(7) 0.0023(5) 0.0075(5) -0.0071(6)

loop_
_atom_type_symbol
_atom_type_description
_atom_type_scat_dispersion_real
_atom_type_scat_dispersion_imag
_atom_type_scat_source
C C 0.0033 0.0016 'International Tables Vol C Tables 4.2.6.8 and 6.1.1.4'
H H 0.0000 0.0000 'International Tables Vol C Tables 4.2.6.8 and 6.1.1.4'
N N 0.0061 0.0033 'International Tables Vol C Tables 4.2.6.8 and 6.1.1.4'
O O 0.0106 0.0060 'International Tables Vol C Tables 4.2.6.8 and 6.1.1.4'

loop_
_geom_angle_atom_site_label_1
_geom_angle_atom_site_label_2
_geom_angle_atom_site_label_3
_geom_angle
C5 O2 C6 116.14(9)
C7 O4 C8 115.42(10)
C13 O6 C14 116.01(9)
C1 N1 C4 107.38(9)
C1 N1 C10 126.84(9)
C4 N1 C10 125.34(9)
C12 N2 C9 110.10(10)
C2 C1 N1 108.67(9)
C2 C1 C5 126.44(10)
N1 C1 C5 124.87(9)
C1 C2 C3 107.53(10)
C4 C3 C2 107.59(9)
C3 C4 N1 108.82(10)
C3 C4 C7 127.28(10)
N1 C4 C7 123.45(10)
O1 C5 O2 123.79(10)
O1 C5 C1 126.43(11)
O2 C5 C1 109.78(9)
O3 C7 O4 123.68(11)
O3 C7 C4 126.34(11)
O4 C7 C4 109.95(10)
N2 C9 C10 106.58(10)
N2 C9 C13 119.01(10)
C10 C9 C13 134.11(11)
C9 C10 C11 107.96(10)
C9 C10 N1 127.37(10)
C11 C10 N1 124.61(10)
C12 C11 C10 106.88(10)
N2 C12 C11 108.48(11)
O5 C13 O6 124.00(11)
O5 C13 C9 123.48(11)
O6 C13 C9 112.51(10)

loop_
_geom_bond_atom_site_label_1
_geom_bond_atom_site_label_2
_geom_bond_distance
O1 C5 1.2088(13)
O2 C5 1.3304(14)
O2 C6 1.4456(14)
O3 C7 1.1986(15)
O4 C7 1.3382(14)
O4 C8 1.4437(15)
O5 C13 1.2130(14)
O6 C13 1.3346(14)
O6 C14 1.4450(15)
N1 C1 1.3802(14)
N1 C4 1.3831(13)
N1 C10 1.4260(13)
N2 C12 1.3499(16)
N2 C9 1.3698(15)
C1 C2 1.3797(14)
C1 C5 1.4671(15)
C2 C3 1.3958(16)
C3 C4 1.3742(16)
C4 C7 1.4701(16)
C9 C10 1.3851(15)
C9 C13 1.4544(17)
C10 C11 1.4036(16)
C11 C12 1.3724(16)

loop_
_geom_hbond_atom_site_label_D
_geom_hbond_atom_site_label_H
_geom_hbond_atom_site_label_A
_geom_hbond_distance_DH
_geom_hbond_distance_HA
_geom_hbond_distance_DA
_geom_hbond_angle_DHA
_geom_hbond_site_symmetry_A
N2 H2N O1 0.893(17) 2.001(17) 2.8485(13) 157.8(15) 2_655

loop_
_geom_torsion_atom_site_label_1
_geom_torsion_atom_site_label_2
_geom_torsion_atom_site_label_3
_geom_torsion_atom_site_label_4
_geom_torsion
C4 N1 C1 C2 -0.64(12)
C10 N1 C1 C2 -173.27(10)
C4 N1 C1 C5 177.74(10)
C10 N1 C1 C5 5.10(17)
N1 C1 C2 C3 0.90(13)
C5 C1 C2 C3 -177.44(10)
C1 C2 C3 C4 -0.82(13)
C2 C3 C4 N1 0.43(13)
C2 C3 C4 C7 -172.08(11)
C1 N1 C4 C3 0.12(12)
C10 N1 C4 C3 172.90(10)
C1 N1 C4 C7 172.99(10)
C10 N1 C4 C7 -14.24(17)
C6 O2 C5 O1 0.70(18)
C6 O2 C5 C1 -179.86(10)
C2 C1 C5 O1 163.61(12)
N1 C1 C5 O1 -14.47(18)
C2 C1 C5 O2 -15.82(16)
N1 C1 C5 O2 166.10(10)
C8 O4 C7 O3 -0.26(19)
C8 O4 C7 C4 177.85(11)
C3 C4 C7 O3 157.60(14)
N1 C4 C7 O3 -13.9(2)
C3 C4 C7 O4 -20.45(17)
N1 C4 C7 O4 168.05(10)
C12 N2 C9 C10 0.83(13)
C12 N2 C9 C13 175.41(10)
N2 C9 C10 C11 -0.77(13)
C13 C9 C10 C11 -174.17(12)
N2 C9 C10 N1 176.58(10)
C13 C9 C10 N1 3.2(2)
C1 N1 C10 C9 -60.76(17)
C4 N1 C10 C9 127.87(13)
C1 N1 C10 C11 116.18(13)
C4 N1 C10 C11 -55.20(16)
C9 C10 C11 C12 0.44(13)
N1 C10 C11 C12 -177.00(11)
C9 N2 C12 C11 -0.57(14)
C10 C11 C12 N2 0.07(14)
C14 O6 C13 O5 -6.35(17)
C14 O6 C13 C9 172.88(10)
N2 C9 C13 O5 -4.89(18)
C10 C9 C13 O5 167.86(13)
N2 C9 C13 O6 175.87(10)
C10 C9 C13 O6 -11.38(19)
